data_4339570
loop_
_publ_author_name
'Purohit, Chandra Shekhar'
'Mishra, Ashutosh Kumar'
'Verma, Sandeep'

_publ_section_title
;
 Four-stranded coordination helices containing silver-adenine (purine)
 metallaquartets.
;
_journal_issue 21
_journal_name_full 'Inorganic chemistry'
_journal_page_first 8493
_journal_page_last 8495
_journal_paper_doi 10.1021/ic701465d
_journal_volume 46
_journal_year 2007
_chemical_formula_moiety 'C8 H9 N5 Ag1 B1 F4'
_chemical_formula_sum 'C8 H9 Ag B F4 N5 O0.5'
_chemical_formula_weight 377.88
_chemical_name_common '9-allyl adenine AgBF4 complex'
_space_group_IT_number 43
_symmetry_cell_setting orthorhombic
_symmetry_Int_Tables_number 43
_symmetry_space_group_name_Hall 'F 2 -2d'
_symmetry_space_group_name_H-M 'F d d 2'
_atom_sites_solution_hydrogens geom
_atom_sites_solution_primary direct
_atom_sites_solution_secondary difmap
_audit_creation_method SHELXL-97
_cell_angle_alpha 90.00
_cell_angle_beta 90.00
_cell_angle_gamma 90.00
_cell_formula_units_Z 16
_cell_length_a 23.871(3)
_cell_length_b 26.107(4)
_cell_length_c 7.9152(10)
_cell_measurement_temperature 100(2)
_cell_measurement_theta_max 28.3
_cell_measurement_theta_min 2.3
_cell_volume 4932.8(12)
_computing_cell_refinement 'SMART 5.628 (Bruker, 2003)'
_computing_data_collection 'SMART 5.628 (Bruker, 2003)'
_computing_data_reduction 'SAINT+ 6.45  (Bruker, 2003)'
_computing_molecular_graphics 'diamond 3.1d'
_computing_structure_refinement 'SHELXL-97 (Sheldrick, 1997)'
_computing_structure_solution Sir92
_diffrn_ambient_temperature 100(2)
_diffrn_measured_fraction_theta_full 1.000
_diffrn_measured_fraction_theta_max 1.000
_diffrn_measurement_device_type 'CCD area Detector'
_diffrn_measurement_method 'Phi-Omega scans'
_diffrn_radiation_monochromator graphite
_diffrn_radiation_probe x-ray
_diffrn_radiation_type MoK\a
_diffrn_radiation_wavelength 0.71073
_diffrn_reflns_av_R_equivalents 0.0427
_diffrn_reflns_av_sigmaI/netI 0.0422
_diffrn_reflns_limit_h_max 22
_diffrn_reflns_limit_h_min -31
_diffrn_reflns_limit_k_max 34
_diffrn_reflns_limit_k_min -34
_diffrn_reflns_limit_l_max 10
_diffrn_reflns_limit_l_min -7
_diffrn_reflns_number 7964
_diffrn_reflns_theta_full 28.32
_diffrn_reflns_theta_max 28.32
_diffrn_reflns_theta_min 2.31
_diffrn_source 'fine-focus sealed tube'
_exptl_absorpt_coefficient_mu 1.682
_exptl_absorpt_correction_T_max 0.7855
_exptl_absorpt_correction_T_min 0.7284
_exptl_absorpt_correction_type psi-scan
_exptl_absorpt_process_details '(North et al., 1968)'
_exptl_crystal_colour colourless
_exptl_crystal_density_diffrn 2.035
_exptl_crystal_density_method 'not measured'
_exptl_crystal_description hexagonal
_exptl_crystal_F_000 2944
_exptl_crystal_recrystallization_method 'Solvent layering'
_exptl_crystal_size_max 0.2
_exptl_crystal_size_mid 0.17
_exptl_crystal_size_min 0.12
_refine_diff_density_max 1.291
_refine_diff_density_min -1.381
_refine_diff_density_rms 0.234
_refine_ls_abs_structure_details 'Flack H D (1983), Acta Cryst. A39, 876-881'
_refine_ls_abs_structure_Flack -0.03(7)
_refine_ls_extinction_method none
_refine_ls_goodness_of_fit_ref 1.235
_refine_ls_hydrogen_treatment constr
_refine_ls_matrix_type full
_refine_ls_number_parameters 171
_refine_ls_number_reflns 2569
_refine_ls_number_restraints 1
_refine_ls_restrained_S_all 1.234
_refine_ls_R_factor_all 0.0552
_refine_ls_R_factor_gt 0.0393
_refine_ls_shift/su_max 0.000
_refine_ls_shift/su_mean 0.000
_refine_ls_structure_factor_coef Fsqd
_refine_ls_weighting_details 'calc w=1/[\s^2^(Fo^2^)+(0.0000P)^2^+204.9222P] where P=(Fo^2^+2Fc^2^)/3'
_refine_ls_weighting_scheme calc
_refine_ls_wR_factor_gt 0.0808
_refine_ls_wR_factor_ref 0.1189
_reflns_number_gt 2353
_reflns_number_total 2569
_reflns_threshold_expression >2sigma(I)
_cod_data_source_file ic701465d-file001.cif
_cod_data_source_block SV_2
_cod_original_formula_sum 'C8 H9 Ag B F4 N5 O0.50'
_cod_database_code 4339570

loop_
_symmetry_equiv_pos_as_xyz
'x, y, z'
'-x, -y, z'
'-x+1/4, y+1/4, z+1/4'
'x+1/4, -y+1/4, z+1/4'
'x, y+1/2, z+1/2'
'-x, -y+1/2, z+1/2'
'-x+1/4, y+3/4, z+3/4'
'x+1/4, -y+3/4, z+3/4'
'x+1/2, y, z+1/2'
'-x+1/2, -y, z+1/2'
'-x+3/4, y+1/4, z+3/4'
'x+3/4, -y+1/4, z+3/4'
'x+1/2, y+1/2, z'
'-x+1/2, -y+1/2, z'
'-x+3/4, y+3/4, z+1/4'
'x+3/4, -y+3/4, z+1/4'

loop_
_atom_site_label
_atom_site_type_symbol
_atom_site_fract_x
_atom_site_fract_y
_atom_site_fract_z
_atom_site_U_iso_or_equiv
_atom_site_adp_type
_atom_site_occupancy
_atom_site_symmetry_multiplicity
_atom_site_calc_flag
_atom_site_refinement_flags
Ag1 Ag 0.30115(2) 0.06990(2) 0.33328(8) 0.02112(15) Uani 1 1 d .
N3 N 0.4273(3) 0.2520(3) 0.2438(10) 0.0208(15) Uani 1 1 d .
N6 N 0.4159(3) 0.1253(3) 0.5636(12) 0.0293(18) Uani 1 1 d .
H6A H 0.3895 0.1030 0.5558 0.035 Uiso 1 1 calc R
H6B H 0.4416 0.1217 0.6389 0.035 Uiso 1 1 calc R
N1 N 0.4620(3) 0.1983(3) 0.4709(10) 0.0221(15) Uani 1 1 d .
4 F 0.5556(2) 0.1344(3) -0.0214(10) 0.062(2) Uani 1 1 d .
C5 C 0.3788(3) 0.1755(3) 0.3336(13) 0.0190(15) Uani 1 1 d .
F3F F 0.4708(3) 0.1496(3) -0.1244(11) 0.067(3) Uani 1 1 d .
N7 N 0.3295(3) 0.1481(3) 0.2829(10) 0.0216(16) Uani 1 1 d .
N9 N 0.3416(3) 0.2170(2) 0.1153(10) 0.0195(15) Uani 1 1 d .
C4 C 0.3850(3) 0.2179(3) 0.2323(11) 0.0153(15) Uani 1 1 d .
F2 F 0.4787(3) 0.1236(4) 0.1408(9) 0.072(3) Uani 1 1 d .
C11 C 0.3798(3) 0.2537(3) -0.1504(14) 0.0278(19) Uani 1 1 d .
H11 H 0.4009 0.2242 -0.1682 0.033 Uiso 1 1 calc R
O1 O 0.5000 0.0000 -0.355(2) 0.080(5) Uani 1 2 d S
C6 C 0.4171(3) 0.1660(3) 0.4572(12) 0.0202(17) Uani 1 1 d .
C10 C 0.3323(3) 0.2514(4) -0.0252(13) 0.0261(14) Uani 1 1 d .
H10A H 0.3259 0.2856 0.0188 0.031 Uiso 1 1 calc R
H10B H 0.2986 0.2409 -0.0841 0.031 Uiso 1 1 calc R
F1 F 0.4961(4) 0.0696(3) -0.0660(15) 0.097(4) Uani 1 1 d .
C8 C 0.3108(4) 0.1749(3) 0.1544(11) 0.0215(17) Uani 1 1 d .
H8 H 0.2788 0.1657 0.0946 0.026 Uiso 1 1 calc R
B1 B 0.5007(5) 0.1190(5) -0.0184(16) 0.033(3) Uani 1 1 d .
C1 C 0.4631(3) 0.2391(3) 0.3642(12) 0.0232(19) Uani 1 1 d .
H1 H 0.4935 0.2611 0.3777 0.028 Uiso 1 1 calc R
C12 C 0.3928(3) 0.2947(4) -0.2345(13) 0.0261(14) Uani 1 1 d .
H12A H 0.3723 0.3246 -0.2189 0.031 Uiso 1 1 calc R
H12B H 0.4225 0.2941 -0.3104 0.031 Uiso 1 1 calc R

loop_
_atom_site_aniso_label
_atom_site_aniso_U_11
_atom_site_aniso_U_22
_atom_site_aniso_U_33
_atom_site_aniso_U_23
_atom_site_aniso_U_13
_atom_site_aniso_U_12
Ag1 0.0202(2) 0.0187(2) 0.0245(3) 0.0042(3) -0.0042(3) -0.0029(2)
N3 0.013(3) 0.026(4) 0.024(4) 0.005(3) -0.004(3) -0.001(3)
N6 0.038(4) 0.027(3) 0.024(5) 0.010(4) -0.003(4) -0.004(3)
N1 0.027(4) 0.014(3) 0.026(4) 0.001(3) 0.002(3) 0.002(3)
4 0.021(3) 0.107(6) 0.057(5) -0.036(5) 0.016(3) -0.017(3)
C5 0.011(3) 0.024(3) 0.022(4) 0.004(5) 0.001(3) -0.004(2)
F3F 0.079(5) 0.064(5) 0.059(6) 0.026(4) -0.037(4) -0.004(4)
N7 0.018(3) 0.023(3) 0.024(4) 0.003(3) -0.013(3) -0.004(3)
N9 0.023(3) 0.017(3) 0.019(4) 0.007(3) -0.004(3) -0.003(2)
C4 0.014(3) 0.015(3) 0.016(4) 0.001(3) 0.000(3) 0.003(3)
F2 0.051(4) 0.138(8) 0.027(4) 0.022(5) 0.009(3) 0.026(5)
C11 0.025(4) 0.032(4) 0.026(5) 0.007(5) -0.004(4) 0.003(3)
O1 0.115(13) 0.068(9) 0.057(11) 0.000 0.000 -0.032(9)
C6 0.018(4) 0.023(4) 0.020(5) 0.002(4) -0.001(3) -0.002(3)
C10 0.013(2) 0.034(3) 0.031(4) 0.007(3) -0.008(2) 0.001(2)
F1 0.087(6) 0.047(5) 0.159(11) -0.029(6) 0.040(7) -0.010(4)
C8 0.025(4) 0.026(4) 0.014(4) -0.002(3) -0.008(3) -0.003(3)
B1 0.036(6) 0.040(7) 0.023(6) -0.001(5) -0.001(5) -0.004(5)
C1 0.024(4) 0.028(4) 0.018(5) 0.004(4) -0.007(3) -0.005(3)
C12 0.013(2) 0.034(3) 0.031(4) 0.007(3) -0.008(2) 0.001(2)

loop_
_atom_type_symbol
_atom_type_description
_atom_type_scat_dispersion_real
_atom_type_scat_dispersion_imag
_atom_type_scat_source
C C 0.0033 0.0016 'International Tables Vol C Tables 4.2.6.8 and 6.1.1.4'
H H 0.0000 0.0000 'International Tables Vol C Tables 4.2.6.8 and 6.1.1.4'
B B 0.0013 0.0007 'International Tables Vol C Tables 4.2.6.8 and 6.1.1.4'
N N 0.0061 0.0033 'International Tables Vol C Tables 4.2.6.8 and 6.1.1.4'
O O 0.0106 0.0060 'International Tables Vol C Tables 4.2.6.8 and 6.1.1.4'
F F 0.0171 0.0103 'International Tables Vol C Tables 4.2.6.8 and 6.1.1.4'
Ag Ag -0.8971 1.1015 'International Tables Vol C Tables 4.2.6.8 and 6.1.1.4'

loop_
_geom_angle_atom_site_label_1
_geom_angle_atom_site_label_2
_geom_angle_atom_site_label_3
_geom_angle
_geom_angle_site_symmetry_1
_geom_angle_site_symmetry_3
N7 Ag1 N3 140.4(2) . 15_545
N7 Ag1 N1 113.5(2) . 12_454
N3 Ag1 N1 105.2(2) 15_545 12_454
C1 N3 C4 111.3(7) . .
C1 N3 Ag1 117.5(5) . 11_554
C4 N3 Ag1 130.9(6) . 11_554
C6 N6 H6A 120.0 . .
C6 N6 H6B 120.0 . .
H6A N6 H6B 120.0 . .
C1 N1 C6 116.7(8) . .
C1 N1 Ag1 112.0(5) . 4
C6 N1 Ag1 127.9(5) . 4
C6 C5 C4 119.6(7) . .
C6 C5 N7 131.4(8) . .
C4 C5 N7 109.0(7) . .
C8 N7 C5 103.2(7) . .
C8 N7 Ag1 122.3(5) . .
C5 N7 Ag1 131.9(5) . .
C8 N9 C4 105.4(7) . .
C8 N9 C10 126.6(7) . .
C4 N9 C10 128.0(7) . .
N3 C4 C5 124.9(7) . .
N3 C4 N9 127.9(8) . .
C5 C4 N9 107.2(7) . .
C12 C11 C10 123.3(9) . .
C12 C11 H11 118.3 . .
C10 C11 H11 118.3 . .
N6 C6 C5 125.0(8) . .
N6 C6 N1 116.7(8) . .
C5 C6 N1 118.1(8) . .
N9 C10 C11 114.5(7) . .
N9 C10 H10A 108.6 . .
C11 C10 H10A 108.6 . .
N9 C10 H10B 108.6 . .
C11 C10 H10B 108.6 . .
H10A C10 H10B 107.6 . .
N7 C8 N9 115.1(7) . .
N7 C8 H8 122.4 . .
N9 C8 H8 122.4 . .
F1 B1 F3F 110.3(11) . .
F1 B1 F2 108.2(11) . .
F3F B1 F2 108.3(10) . .
F1 B1 4 110.6(10) . .
F3F B1 4 108.6(10) . .
F2 B1 4 110.8(10) . .
N3 C1 N1 129.3(8) . .
N3 C1 H1 115.3 . .
N1 C1 H1 115.3 . .
C11 C12 H12A 120.0 . .
C11 C12 H12B 120.0 . .
H12A C12 H12B 120.0 . .

loop_
_geom_bond_atom_site_label_1
_geom_bond_atom_site_label_2
_geom_bond_distance
_geom_bond_site_symmetry_2
Ag1 N7 2.188(7) .
Ag1 N3 2.241(7) 15_545
Ag1 N1 2.356(7) 12_454
N3 C1 1.324(11) .
N3 C4 1.352(10) .
N3 Ag1 2.241(7) 11_554
N6 C6 1.358(11) .
N6 H6A 0.8600 .
N6 H6B 0.8600 .
N1 C1 1.359(11) .
N1 C6 1.367(10) .
N1 Ag1 2.356(7) 4
4 B1 1.373(13) .
C5 C6 1.362(12) .
C5 C4 1.373(11) .
C5 N7 1.435(9) .
F3F B1 1.360(14) .
N7 C8 1.312(11) .
N9 C8 1.357(10) .
N9 C4 1.389(10) .
N9 C10 1.448(11) .
F2 B1 1.370(14) .
C11 C12 1.298(13) .
C11 C10 1.506(13) .
C11 H11 0.9300 .
C10 H10A 0.9700 .
C10 H10B 0.9700 .
F1 B1 1.346(15) .
C8 H8 0.9300 .
C1 H1 0.9300 .
C12 H12A 0.9300 .
C12 H12B 0.9300 .

loop_
_geom_torsion_atom_site_label_1
_geom_torsion_atom_site_label_2
_geom_torsion_atom_site_label_3
_geom_torsion_atom_site_label_4
_geom_torsion
_geom_torsion_site_symmetry_1
C6 C5 N7 C8 -178.2(10) .
C4 C5 N7 C8 1.4(10) .
C6 C5 N7 Ag1 -16.6(15) .
C4 C5 N7 Ag1 163.1(6) .
N3 Ag1 N7 C8 168.3(6) 15_545
N1 Ag1 N7 C8 -24.6(8) 12_454
N3 Ag1 N7 C5 9.6(10) 15_545
N1 Ag1 N7 C5 176.6(8) 12_454
C1 N3 C4 C5 1.1(12) .
Ag1 N3 C4 C5 175.3(7) 11_554
C1 N3 C4 N9 -175.9(8) .
Ag1 N3 C4 N9 -1.7(13) 11_554
C6 C5 C4 N3 0.4(14) .
N7 C5 C4 N3 -179.3(8) .
C6 C5 C4 N9 177.9(8) .
N7 C5 C4 N9 -1.8(10) .
C8 N9 C4 N3 178.8(8) .
C10 N9 C4 N3 2.0(14) .
C8 N9 C4 C5 1.4(9) .
C10 N9 C4 C5 -175.4(8) .
C4 C5 C6 N6 -179.2(9) .
N7 C5 C6 N6 0.4(17) .
C4 C5 C6 N1 -2.6(13) .
N7 C5 C6 N1 177.0(8) .
C1 N1 C6 N6 180.0(8) .
Ag1 N1 C6 N6 22.9(12) 4
C1 N1 C6 C5 3.1(12) .
Ag1 N1 C6 C5 -154.0(7) 4
C8 N9 C10 C11 -117.9(10) .
C4 N9 C10 C11 58.2(13) .
C12 C11 C10 N9 -147.7(9) .
C5 N7 C8 N9 -0.6(10) .
Ag1 N7 C8 N9 -164.5(6) .
C4 N9 C8 N7 -0.5(10) .
C10 N9 C8 N7 176.4(8) .
C4 N3 C1 N1 -0.5(14) .
Ag1 N3 C1 N1 -175.5(8) 11_554
C6 N1 C1 N3 -1.7(14) .
Ag1 N1 C1 N3 159.0(8) 4
